data_2100297
loop_
_publ_author_name
'Hao, Xiang'
'Parkin, Sean'
'Brock, Carolyn Pratt'

_publ_section_title
;
 Three modulation patterns in four related
 [<i>M</i>(H~2~O)~2~(15-crown-5)](NO~3~)~2~ structures
;
_journal_coeditor_code BM5026
_journal_issue 6
_journal_name_full 'Acta Crystallographica Section B'
_journal_page_first 675
_journal_page_last 688
_journal_paper_doi 10.1107/S0108768105026662
_journal_volume 61
_journal_year 2005
_chemical_formula_moiety '(C10 H24 O7 Mg 2+), 2(N O3 1-)'
_chemical_formula_sum 'C10 H24 Mg N2 O13'
_chemical_formula_weight 404.62
_chemical_name_systematic
;
 diaqua(15-crown-5)magnesium(II) nitrate
;
_space_group_IT_number 14
_symmetry_cell_setting monoclinic
_symmetry_space_group_name_Hall '-P 2ybc'
_symmetry_space_group_name_H-M 'P 1 21/c 1'
_atom_sites_solution_hydrogens geom
_atom_sites_solution_primary direct
_atom_sites_solution_secondary difmap
_audit_creation_method SHELXL-97
_cell_angle_alpha 90.00
_cell_angle_beta 96.46(3)
_cell_angle_gamma 90.00
_cell_formula_units_Z 12
_cell_length_a 14.497(3)
_cell_length_b 14.181(3)
_cell_length_c 25.700(5)
_cell_measurement_reflns_used 23626
_cell_measurement_temperature 90(2)
_cell_measurement_theta_max 27.48
_cell_measurement_theta_min 1.00
_cell_volume 5249.9(19)
_computing_cell_refinement 'SCALEPACK (Otwinowski & Minor, 1997)'
_computing_data_collection 'COLLECT (Nonius, 1999)'
_computing_data_reduction 'DENZO-SMN (Otwinowski & Minor, 1997)'
_computing_molecular_graphics 'XP in Siemens SHELXTL (Sheldrick, 1994)'
_computing_publication_material
;
SHELX97-2 (Sheldrick, 1997) and local procedures
;
_computing_structure_refinement 'SHELXL-97 (Sheldrick, 1997)'
_computing_structure_solution 'SHELXS-97 (Sheldrick, 1997)'
_diffrn_ambient_temperature 90(2)
_diffrn_detector_area_resol_mean 18
_diffrn_measured_fraction_theta_full 0.999
_diffrn_measured_fraction_theta_max 0.999
_diffrn_measurement_device_type 'Nonius KappaCCD diffractometer'
_diffrn_measurement_method '\w scans at fixed \c = 55\%'
_diffrn_radiation_monochromator graphite
_diffrn_radiation_source 'fine-focus sealed tube'
_diffrn_radiation_type MoK\a
_diffrn_radiation_wavelength 0.71073
_diffrn_reflns_av_R_equivalents 0.1027
_diffrn_reflns_av_sigmaI/netI 0.0843
_diffrn_reflns_limit_h_max 18
_diffrn_reflns_limit_h_min -18
_diffrn_reflns_limit_k_max 18
_diffrn_reflns_limit_k_min -18
_diffrn_reflns_limit_l_max 33
_diffrn_reflns_limit_l_min -33
_diffrn_reflns_number 46462
_diffrn_reflns_theta_full 27.51
_diffrn_reflns_theta_max 27.51
_diffrn_reflns_theta_min 1.41
_diffrn_standards_decay_% <1
_exptl_absorpt_coefficient_mu 0.173
_exptl_absorpt_correction_T_max 0.9829
_exptl_absorpt_correction_T_min 0.9499
_exptl_absorpt_correction_type multi-scan
_exptl_absorpt_process_details 'SCALEPACK (Otwinowski & Minor, 1997)'
_exptl_crystal_colour colourless
_exptl_crystal_density_diffrn 1.536
_exptl_crystal_density_method 'not measured'
_exptl_crystal_description block
_exptl_crystal_F_000 2568
_exptl_crystal_size_max 0.30
_exptl_crystal_size_mid 0.20
_exptl_crystal_size_min 0.10
_refine_diff_density_max 0.236
_refine_diff_density_min -0.285
_refine_ls_extinction_method none
_refine_ls_goodness_of_fit_ref 0.935
_refine_ls_hydrogen_treatment mixed
_refine_ls_matrix_type full
_refine_ls_number_parameters 740
_refine_ls_number_reflns 12054
_refine_ls_number_restraints 18
_refine_ls_restrained_S_all 0.935
_refine_ls_R_factor_all 0.1341
_refine_ls_R_factor_gt 0.0454
_refine_ls_shift/su_max 0.000
_refine_ls_shift/su_mean 0.000
_refine_ls_structure_factor_coef Fsqd
_refine_ls_weighting_details 'calc w=1/[\s^2^(Fo^2^)+(0.0414P)^2^+0.0000P] where P=(Fo^2^+2Fc^2^)/3'
_refine_ls_weighting_scheme calc
_refine_ls_wR_factor_gt 0.0826
_refine_ls_wR_factor_ref 0.1057
_reflns_number_gt 5815
_reflns_number_total 12054
_reflns_threshold_expression >2\s(I)
_cod_data_source_file bm5026.cif
_cod_data_source_block k02119
_cod_original_cell_volume 5249.9(18)
_cod_original_sg_symbol_H-M 'P 21/c'
_cod_database_code 2100297
_cod_database_fobs_code 2100297

loop_
_symmetry_equiv_pos_as_xyz
'x, y, z'
'-x, y+1/2, -z+1/2'
'-x, -y, -z'
'x, -y-1/2, z-1/2'

loop_
_atom_site_label
_atom_site_fract_x
_atom_site_fract_y
_atom_site_fract_z
_atom_site_U_iso_or_equiv
_atom_site_adp_type
_atom_site_calc_flag
_atom_site_refinement_flags
_atom_site_occupancy
_atom_site_disorder_assembly
_atom_site_disorder_group
_atom_site_type_symbol
Mg1_1 0.25722(4) 0.50065(5) 0.00966(3) 0.01443(19) Uani d . 1 . . Mg
O1_1 0.37850(9) 0.53298(10) -0.03390(5) 0.0161(4) Uani d . 1 . . O
O2_1 0.34533(9) 0.59993(10) 0.05733(5) 0.0164(4) Uani d . 1 . . O
O3_1 0.20186(9) 0.51255(10) 0.08583(5) 0.0167(4) Uani d . 1 . . O
O4_1 0.11935(9) 0.42951(10) 0.00091(5) 0.0174(4) Uani d . 1 . . O
O5_1 0.23703(9) 0.43320(10) -0.06448(5) 0.0162(4) Uani d . 1 . . O
O6_1 0.32189(11) 0.38229(11) 0.03810(6) 0.0201(4) Uani d D 1 . . O
H6W1_1 0.3334(16) 0.3391(14) 0.0183(7) 0.030 Uiso d D 1 . . H
H6W2_1 0.3419(15) 0.3688(15) 0.0675(6) 0.030 Uiso d D 1 . . H
O7_1 0.19399(11) 0.61741(11) -0.02048(6) 0.0201(4) Uani d D 1 . . O
H7W1_1 0.1617(14) 0.6175(15) -0.0497(6) 0.030 Uiso d D 1 . . H
H7W2_1 0.1814(15) 0.6661(13) -0.0053(7) 0.030 Uiso d D 1 . . H
C1_1 0.42767(15) 0.61685(16) -0.01559(8) 0.0204(6) Uani d . 1 . . C
H1A_1 0.3923 0.6738 -0.0280 0.024 Uiso calc R 1 . . H
H1B_1 0.4894 0.6191 -0.0285 0.024 Uiso calc R 1 . . H
C2_1 0.43769(14) 0.61170(16) 0.04318(8) 0.0199(6) Uani d . 1 . . C
H2A_1 0.4773 0.5576 0.0557 0.024 Uiso calc R 1 . . H
H2B_1 0.4659 0.6703 0.0586 0.024 Uiso calc R 1 . . H
C3_1 0.33933(14) 0.59432(15) 0.11252(8) 0.0178(5) Uani d . 1 . . C
H3A_1 0.3684 0.6502 0.1308 0.021 Uiso calc R 1 . . H
H3B_1 0.3706 0.5368 0.1275 0.021 Uiso calc R 1 . . H
C4_1 0.23736(14) 0.59117(15) 0.11767(8) 0.0174(5) Uani d . 1 . . C
H4A_1 0.2265 0.5815 0.1547 0.021 Uiso calc R 1 . . H
H4B_1 0.2069 0.6506 0.1049 0.021 Uiso calc R 1 . . H
C5_1 0.10265(14) 0.50117(16) 0.08184(8) 0.0211(6) Uani d . 1 . . C
H5A_1 0.0710 0.5567 0.0646 0.025 Uiso calc R 1 . . H
H5B_1 0.0819 0.4936 0.1170 0.025 Uiso calc R 1 . . H
C6_1 0.08145(15) 0.41385(16) 0.04945(8) 0.0227(6) Uani d . 1 . . C
H6A_1 0.1104 0.3579 0.0676 0.027 Uiso calc R 1 . . H
H6B_1 0.0136 0.4035 0.0431 0.027 Uiso calc R 1 . . H
C7_1 0.11745(15) 0.34723(15) -0.03199(8) 0.0200(6) Uani d . 1 . . C
H7A_1 0.0531 0.3239 -0.0402 0.024 Uiso calc R 1 . . H
H7B_1 0.1558 0.2962 -0.0144 0.024 Uiso calc R 1 . . H
C8_1 0.15630(14) 0.37759(16) -0.08117(8) 0.0203(6) Uani d . 1 . . C
H8A_1 0.1733 0.3220 -0.1013 0.024 Uiso calc R 1 . . H
H8B_1 0.1101 0.4155 -0.1035 0.024 Uiso calc R 1 . . H
C9_1 0.30365(14) 0.44070(15) -0.10107(8) 0.0182(6) Uani d . 1 . . C
H9A_1 0.2725 0.4399 -0.1374 0.022 Uiso calc R 1 . . H
H9B_1 0.3482 0.3876 -0.0967 0.022 Uiso calc R 1 . . H
C10_1 0.35293(14) 0.53290(15) -0.08966(7) 0.0175(5) Uani d . 1 . . C
H10A_1 0.4087 0.5372 -0.1085 0.021 Uiso calc R 1 . . H
H10B_1 0.3114 0.5866 -0.1003 0.021 Uiso calc R 1 . . H
Mg2_2 0.24777(5) 0.49803(5) 0.32940(3) 0.01364(17) Uani d . 1 . . Mg
O1_2 0.12228(9) 0.47160(10) 0.37025(5) 0.0168(4) Uani d . 1 . . O
O2_2 0.15833(9) 0.40088(10) 0.28081(5) 0.0160(4) Uani d . 1 . . O
O3_2 0.30475(9) 0.48396(10) 0.25392(5) 0.0170(4) Uani d . 1 . . O
O4_2 0.38705(9) 0.56627(10) 0.33920(5) 0.0169(4) Uani d . 1 . . O
O5_2 0.26867(9) 0.56373(10) 0.40406(5) 0.0174(4) Uani d . 1 . . O
O6_2 0.18861(11) 0.61868(11) 0.30064(6) 0.0197(4) Uani d D 1 . . O
H6W1_2 0.1788(15) 0.6637(14) 0.3186(7) 0.030 Uiso d D 1 . . H
H6W2_2 0.1579(14) 0.6216(15) 0.2730(6) 0.030 Uiso d D 1 . . H
O7_2 0.30672(11) 0.37982(11) 0.36033(6) 0.0189(4) Uani d D 1 . . O
H7W1_2 0.3447(13) 0.3811(14) 0.3882(7) 0.028 Uiso d D 1 . . H
H7W2_2 0.3153(15) 0.3313(13) 0.3449(7) 0.028 Uiso d D 1 . . H
C1_2 0.07179(15) 0.38887(16) 0.35196(8) 0.0205(6) Uani d . 1 . . C
H1A_2 0.0091 0.3891 0.3638 0.025 Uiso calc R 1 . . H
H1B_2 0.1049 0.3314 0.3656 0.025 Uiso calc R 1 . . H
C2_2 0.06483(14) 0.39111(16) 0.29338(8) 0.0196(6) Uani d . 1 . . C
H2A_2 0.0367 0.3321 0.2784 0.024 Uiso calc R 1 . . H
H2B_2 0.0263 0.4451 0.2794 0.024 Uiso calc R 1 . . H
C3_2 0.16778(14) 0.40163(16) 0.22580(8) 0.0181(5) Uani d . 1 . . C
H3A_2 0.1362 0.4573 0.2087 0.022 Uiso calc R 1 . . H
H3B_2 0.1405 0.3439 0.2088 0.022 Uiso calc R 1 . . H
C4_2 0.26996(14) 0.40564(15) 0.22197(8) 0.0178(5) Uani d . 1 . . C
H4A_2 0.3003 0.3463 0.2350 0.021 Uiso calc R 1 . . H
H4B_2 0.2820 0.4153 0.1852 0.021 Uiso calc R 1 . . H
C5_2 0.40420(14) 0.49373(16) 0.25863(8) 0.0200(6) Uani d . 1 . . C
H5A_2 0.4260 0.5007 0.2237 0.024 Uiso calc R 1 . . H
H5B_2 0.4346 0.4378 0.2761 0.024 Uiso calc R 1 . . H
C6_2 0.42585(15) 0.58049(16) 0.29088(8) 0.0215(6) Uani d . 1 . . C
H6A_2 0.4938 0.5898 0.2975 0.026 Uiso calc R 1 . . H
H6B_2 0.3980 0.6367 0.2725 0.026 Uiso calc R 1 . . H
C7_2 0.38947(15) 0.64879(15) 0.37186(8) 0.0188(5) Uani d . 1 . . C
H7A_2 0.3523 0.7002 0.3538 0.023 Uiso calc R 1 . . H
H7B_2 0.4541 0.6711 0.3804 0.023 Uiso calc R 1 . . H
C8_2 0.34904(14) 0.61985(16) 0.42095(8) 0.0202(6) Uani d . 1 . . C
H8A_2 0.3947 0.5827 0.4441 0.024 Uiso calc R 1 . . H
H8B_2 0.3313 0.6761 0.4404 0.024 Uiso calc R 1 . . H
C9_2 0.19742(15) 0.56282(15) 0.43841(8) 0.0185(6) Uani d . 1 . . C
H9A_2 0.1565 0.6185 0.4321 0.022 Uiso calc R 1 . . H
H9B_2 0.2249 0.5632 0.4755 0.022 Uiso calc R 1 . . H
C10_2 0.14388(15) 0.47374(15) 0.42603(8) 0.0188(5) Uani d . 1 . . C
H10A_2 0.1816 0.4181 0.4382 0.023 Uiso calc R 1 . . H
H10B_2 0.0863 0.4735 0.4434 0.023 Uiso calc R 1 . . H
Mg3_3 0.24642(5) 0.50178(5) 0.66212(3) 0.01403(17) Uani d . 1 . . Mg
O1_3 0.12603(9) 0.46731(10) 0.70600(5) 0.0168(4) Uani d . 1 . . O
O2_3 0.16236(9) 0.39791(10) 0.61638(5) 0.0165(4) Uani d . 1 . . O
O3_3 0.29983(9) 0.49184(10) 0.58603(5) 0.0166(4) Uani d . 1 . . O
O4_3 0.37996(9) 0.58281(10) 0.66817(5) 0.0182(4) Uani d . 1 . . O
O5_3 0.26571(9) 0.56992(10) 0.73598(5) 0.0174(4) Uani d . 1 . . O
O6_3 0.17653(11) 0.61531(11) 0.63196(6) 0.0204(4) Uani d D 1 . . O
H6W1_3 0.1576(15) 0.6580(14) 0.6506(7) 0.031 Uiso d D 1 . . H
H6W2_3 0.1625(15) 0.6270(15) 0.6021(6) 0.031 Uiso d D 1 . . H
O7_3 0.31746(11) 0.39007(11) 0.69278(6) 0.0202(4) Uani d D 1 . . O
H7W1_3 0.3462(14) 0.3912(15) 0.7228(6) 0.030 Uiso d D 1 . . H
H7W2_3 0.3320(15) 0.3402(13) 0.6793(8) 0.030 Uiso d D 1 . . H
C1_3 0.07953(15) 0.38169(16) 0.68892(8) 0.0217(6) Uani d . 1 . . C
H1A_3 0.0176 0.3786 0.7016 0.026 Uiso calc R 1 . . H
H1B_3 0.1162 0.3263 0.7024 0.026 Uiso calc R 1 . . H
C2_3 0.07009(14) 0.38326(16) 0.63008(8) 0.0218(6) Uani d . 1 . . C
H2A_3 0.0446 0.3228 0.6156 0.026 Uiso calc R 1 . . H
H2B_3 0.0285 0.4350 0.6163 0.026 Uiso calc R 1 . . H
C3_3 0.16881(14) 0.39872(16) 0.56103(8) 0.0188(5) Uani d . 1 . . C
H3A_3 0.1331 0.4521 0.5441 0.023 Uiso calc R 1 . . H
H3B_3 0.1445 0.3392 0.5447 0.023 Uiso calc R 1 . . H
C4_3 0.27041(14) 0.40931(15) 0.55583(8) 0.0175(5) Uani d . 1 . . C
H4A_3 0.3052 0.3530 0.5697 0.021 Uiso calc R 1 . . H
H4B_3 0.2806 0.4178 0.5187 0.021 Uiso calc R 1 . . H
C5_3 0.39598(14) 0.51444(16) 0.58636(8) 0.0230(6) Uani d . 1 . . C
H5A_3 0.4115 0.5250 0.5503 0.028 Uiso calc R 1 . . H
H5B_3 0.4353 0.4627 0.6024 0.028 Uiso calc R 1 . . H
C6_3 0.41077(15) 0.60290(16) 0.61827(8) 0.0233(6) Uani d . 1 . . C
H6A_3 0.4773 0.6206 0.6225 0.028 Uiso calc R 1 . . H
H6B_3 0.3745 0.6556 0.6009 0.028 Uiso calc R 1 . . H
C7_3 0.37608(15) 0.66481(15) 0.70081(8) 0.0210(6) Uani d . 1 . . C
H7A_3 0.3325 0.7119 0.6835 0.025 Uiso calc R 1 . . H
H7B_3 0.4382 0.6941 0.7077 0.025 Uiso calc R 1 . . H
C8_3 0.34314(14) 0.63146(16) 0.75108(8) 0.0204(6) Uani d . 1 . . C
H8A_3 0.3932 0.5970 0.7726 0.024 Uiso calc R 1 . . H
H8B_3 0.3236 0.6855 0.7716 0.024 Uiso calc R 1 . . H
C9_3 0.19750(14) 0.56428(15) 0.77207(8) 0.0169(5) Uani d . 1 . . C
H9A_3 0.1523 0.6166 0.7661 0.020 Uiso calc R 1 . . H
H9B_3 0.2274 0.5677 0.8086 0.020 Uiso calc R 1 . . H
C10_3 0.15000(14) 0.47098(15) 0.76192(7) 0.0174(5) Uani d . 1 . . C
H10A_3 0.1921 0.4185 0.7739 0.021 Uiso calc R 1 . . H
H10B_3 0.0936 0.4670 0.7803 0.021 Uiso calc R 1 . . H
N1_4 0.10169(13) 0.68162(13) -0.14284(7) 0.0175(5) Uani d . 1 . . N
O8_4 0.09621(10) 0.60528(11) -0.11800(5) 0.0215(4) Uani d . 1 . . O
O9_4 0.17255(11) 0.73294(11) -0.13241(6) 0.0240(4) Uani d . 1 . . O
O10_4 0.03935(10) 0.70501(11) -0.17722(6) 0.0257(4) Uani d . 1 . . O
N2_5 0.07894(13) 0.68754(13) 0.18159(7) 0.0176(5) Uani d . 1 . . N
O8_5 0.06712(10) 0.61485(11) 0.20824(6) 0.0245(4) Uani d . 1 . . O
O9_5 0.14166(10) 0.74492(11) 0.19887(5) 0.0243(4) Uani d . 1 . . O
O10_5 0.03169(10) 0.70170(10) 0.13933(6) 0.0258(4) Uani d . 1 . . O
N3_6 0.08261(13) 0.68642(14) 0.51181(7) 0.0199(5) Uani d . 1 . . N
O8_6 0.05193(12) 0.61058(12) 0.52770(6) 0.0379(5) Uani d . 1 . . O
O9_6 0.15877(11) 0.71848(11) 0.53384(6) 0.0261(4) Uani d . 1 . . O
O10_6 0.04036(10) 0.72926(11) 0.47449(6) 0.0243(4) Uani d . 1 . . O
N4_7 0.42566(13) 0.31036(13) 0.15877(7) 0.0176(5) Uani d . 1 . . N
O8_7 0.45456(12) 0.38269(11) 0.13842(6) 0.0362(5) Uani d . 1 . . O
O9_7 0.35412(10) 0.27010(11) 0.13647(6) 0.0260(4) Uani d . 1 . . O
O10_7 0.46432(10) 0.27834(11) 0.20034(6) 0.0252(4) Uani d . 1 . . O
N5_8 0.40973(12) 0.31630(13) 0.48162(7) 0.0166(5) Uani d . 1 . . N
O8_8 0.41637(10) 0.38960(11) 0.45454(6) 0.0216(4) Uani d . 1 . . O
O9_8 0.34464(10) 0.25921(11) 0.46852(6) 0.0230(4) Uani d . 1 . . O
O10_8 0.46502(10) 0.30133(10) 0.52104(6) 0.0258(4) Uani d . 1 . . O
N6_9 0.39843(13) 0.32044(13) 0.81432(7) 0.0171(5) Uani d . 1 . . N
O8_9 0.41590(10) 0.39532(11) 0.79071(6) 0.0241(4) Uani d . 1 . . O
O9_9 0.31931(10) 0.28272(10) 0.80347(5) 0.0208(4) Uani d . 1 . . O
O10_9 0.45644(10) 0.28549(11) 0.84780(6) 0.0235(4) Uani d . 1 . . O

loop_
_atom_site_aniso_label
_atom_site_aniso_U_11
_atom_site_aniso_U_22
_atom_site_aniso_U_33
_atom_site_aniso_U_12
_atom_site_aniso_U_13
_atom_site_aniso_U_23
Mg1_1 0.0146(4) 0.0143(5) 0.0144(4) 0.0010(4) 0.0016(3) -0.0002(3)
O1_1 0.0152(8) 0.0169(9) 0.0163(8) -0.0027(7) 0.0021(7) -0.0004(7)
O2_1 0.0152(8) 0.0192(9) 0.0151(8) -0.0002(7) 0.0022(7) -0.0006(7)
O3_1 0.0127(8) 0.0193(10) 0.0185(8) -0.0007(7) 0.0040(7) -0.0030(7)
O4_1 0.0192(9) 0.0181(9) 0.0154(8) -0.0020(7) 0.0037(7) -0.0021(7)
O5_1 0.0135(8) 0.0178(9) 0.0178(8) -0.0041(7) 0.0038(7) -0.0016(7)
O6_1 0.0259(10) 0.0208(11) 0.0129(9) 0.0070(8) -0.0007(8) -0.0006(7)
O7_1 0.0234(9) 0.0187(10) 0.0175(9) 0.0049(8) -0.0002(7) -0.0003(8)
C1_1 0.0181(13) 0.0191(15) 0.0242(13) -0.0048(11) 0.0040(11) -0.0027(11)
C2_1 0.0134(12) 0.0217(15) 0.0249(13) -0.0010(11) 0.0030(10) -0.0052(11)
C3_1 0.0212(13) 0.0169(14) 0.0154(12) 0.0002(11) 0.0018(10) -0.0030(10)
C4_1 0.0238(14) 0.0146(14) 0.0140(12) 0.0011(11) 0.0032(10) -0.0019(10)
C5_1 0.0159(13) 0.0294(16) 0.0189(12) -0.0014(11) 0.0055(10) -0.0022(11)
C6_1 0.0217(13) 0.0282(16) 0.0199(13) -0.0064(11) 0.0094(11) -0.0010(11)
C7_1 0.0214(13) 0.0183(14) 0.0211(13) -0.0048(11) 0.0058(11) -0.0041(11)
C8_1 0.0190(13) 0.0172(14) 0.0242(13) -0.0047(11) 0.0003(11) -0.0040(11)
C9_1 0.0148(13) 0.0241(15) 0.0164(12) 0.0015(11) 0.0041(10) 0.0029(11)
C10_1 0.0177(13) 0.0210(15) 0.0140(12) -0.0010(11) 0.0029(10) 0.0012(10)
Mg2_2 0.0131(4) 0.0134(4) 0.0146(4) 0.0000(3) 0.0026(3) -0.0010(3)
O1_2 0.0178(9) 0.0164(9) 0.0162(8) -0.0027(7) 0.0023(7) 0.0001(7)
O2_2 0.0141(8) 0.0202(9) 0.0139(8) -0.0016(7) 0.0020(7) -0.0027(7)
O3_2 0.0153(8) 0.0164(9) 0.0194(8) -0.0019(7) 0.0026(7) -0.0047(7)
O4_2 0.0172(8) 0.0183(9) 0.0159(8) -0.0023(7) 0.0042(7) -0.0023(7)
O5_2 0.0152(8) 0.0198(9) 0.0177(8) -0.0049(7) 0.0042(7) -0.0050(7)
O6_2 0.0262(10) 0.0160(10) 0.0162(9) 0.0042(8) -0.0005(8) -0.0020(7)
O7_2 0.0216(9) 0.0173(10) 0.0168(9) 0.0040(8) -0.0028(7) -0.0022(7)
C1_2 0.0143(12) 0.0212(14) 0.0263(14) -0.0052(11) 0.0039(11) -0.0004(11)
C2_2 0.0128(12) 0.0221(15) 0.0245(13) -0.0062(11) 0.0042(10) -0.0035(11)
C3_2 0.0212(13) 0.0188(14) 0.0139(12) -0.0013(11) 0.0001(10) -0.0023(10)
C4_2 0.0191(13) 0.0185(14) 0.0161(12) 0.0035(11) 0.0028(10) -0.0043(10)
C5_2 0.0126(12) 0.0277(15) 0.0206(13) -0.0011(11) 0.0055(10) -0.0004(11)
C6_2 0.0180(13) 0.0271(15) 0.0201(13) -0.0067(11) 0.0053(11) -0.0005(11)
C7_2 0.0202(13) 0.0160(14) 0.0201(13) -0.0017(11) 0.0023(11) -0.0037(10)
C8_2 0.0191(13) 0.0207(14) 0.0201(13) -0.0064(11) -0.0002(10) -0.0045(11)
C9_2 0.0194(13) 0.0236(15) 0.0136(12) 0.0013(11) 0.0067(10) 0.0000(10)
C10_2 0.0197(13) 0.0240(15) 0.0129(12) -0.0034(11) 0.0030(10) 0.0001(10)
Mg3_3 0.0137(4) 0.0139(4) 0.0147(4) -0.0002(3) 0.0024(3) -0.0006(3)
O1_3 0.0161(8) 0.0180(9) 0.0161(8) -0.0019(7) 0.0017(7) -0.0021(7)
O2_3 0.0144(8) 0.0201(9) 0.0156(8) -0.0014(7) 0.0038(7) -0.0022(7)
O3_3 0.0154(8) 0.0174(9) 0.0171(8) -0.0010(7) 0.0023(7) -0.0039(7)
O4_3 0.0183(8) 0.0214(9) 0.0155(8) -0.0045(7) 0.0043(7) -0.0004(7)
O5_3 0.0149(8) 0.0208(10) 0.0169(8) -0.0055(7) 0.0039(7) -0.0037(7)
O6_3 0.0246(9) 0.0217(11) 0.0145(9) 0.0080(8) 0.0006(8) -0.0011(8)
O7_3 0.0237(10) 0.0193(10) 0.0172(9) 0.0059(8) 0.0009(7) -0.0003(8)
C1_3 0.0209(13) 0.0179(15) 0.0273(14) -0.0061(11) 0.0073(11) -0.0052(11)
C2_3 0.0135(12) 0.0263(15) 0.0260(14) -0.0082(11) 0.0043(10) -0.0078(12)
C3_3 0.0224(13) 0.0211(14) 0.0125(12) 0.0002(11) 0.0003(10) -0.0045(10)
C4_3 0.0217(13) 0.0168(14) 0.0138(12) 0.0039(11) 0.0020(10) -0.0024(10)
C5_3 0.0186(13) 0.0326(16) 0.0188(13) -0.0052(12) 0.0062(10) 0.0001(11)
C6_3 0.0214(13) 0.0298(16) 0.0199(13) -0.0103(12) 0.0075(11) 0.0003(11)
C7_3 0.0213(13) 0.0208(15) 0.0214(13) -0.0041(11) 0.0042(11) -0.0042(11)
C8_3 0.0193(13) 0.0230(15) 0.0184(13) -0.0089(11) -0.0001(10) -0.0043(11)
C9_3 0.0177(13) 0.0200(14) 0.0132(12) 0.0036(11) 0.0024(10) 0.0003(10)
C10_3 0.0194(13) 0.0217(14) 0.0110(11) 0.0010(11) 0.0016(10) -0.0004(10)
N1_4 0.0196(11) 0.0175(12) 0.0155(11) 0.0037(10) 0.0029(9) -0.0004(9)
O8_4 0.0274(9) 0.0167(10) 0.0206(9) -0.0036(8) 0.0032(7) 0.0044(8)
O9_4 0.0267(9) 0.0221(10) 0.0223(9) -0.0115(8) -0.0018(7) 0.0022(8)
O10_4 0.0198(9) 0.0311(11) 0.0243(9) 0.0081(8) -0.0063(8) 0.0029(8)
N2_5 0.0182(11) 0.0158(12) 0.0194(11) 0.0031(9) 0.0044(9) -0.0015(9)
O8_5 0.0283(10) 0.0179(10) 0.0282(9) -0.0013(8) 0.0072(8) 0.0055(8)
O9_5 0.0269(10) 0.0230(10) 0.0215(9) -0.0105(8) -0.0032(7) -0.0016(7)
O10_5 0.0263(10) 0.0256(10) 0.0230(9) 0.0033(8) -0.0084(8) -0.0006(8)
N3_6 0.0241(12) 0.0183(13) 0.0183(11) 0.0022(10) 0.0071(10) -0.0031(9)
O8_6 0.0431(12) 0.0219(11) 0.0521(12) -0.0023(9) 0.0212(10) 0.0119(9)
O9_6 0.0256(9) 0.0275(11) 0.0232(9) -0.0020(8) -0.0069(8) -0.0032(8)
O10_6 0.0236(9) 0.0269(10) 0.0213(9) 0.0054(8) -0.0025(7) 0.0018(8)
N4_7 0.0176(11) 0.0173(12) 0.0187(11) 0.0015(9) 0.0057(9) -0.0026(9)
O8_7 0.0480(12) 0.0196(11) 0.0455(11) -0.0028(9) 0.0242(9) 0.0115(9)
O9_7 0.0233(9) 0.0320(11) 0.0207(9) -0.0022(8) -0.0053(8) -0.0068(8)
O10_7 0.0230(9) 0.0289(11) 0.0218(9) 0.0041(8) -0.0061(7) 0.0023(8)
N5_8 0.0161(11) 0.0163(12) 0.0179(11) 0.0000(9) 0.0045(9) -0.0024(9)
O8_8 0.0267(9) 0.0166(10) 0.0215(9) -0.0064(8) 0.0034(7) 0.0057(8)
O9_8 0.0277(9) 0.0176(10) 0.0225(9) -0.0108(8) -0.0021(8) 0.0014(7)
O10_8 0.0248(9) 0.0261(10) 0.0240(9) 0.0041(8) -0.0085(8) 0.0019(8)
N6_9 0.0211(11) 0.0155(12) 0.0154(10) -0.0015(10) 0.0052(9) -0.0033(9)
O8_9 0.0286(10) 0.0199(10) 0.0240(9) -0.0078(8) 0.0038(8) 0.0048(8)
O9_9 0.0183(9) 0.0192(10) 0.0239(9) -0.0045(7) -0.0014(7) 0.0006(7)
O10_9 0.0211(9) 0.0271(10) 0.0205(9) 0.0066(8) -0.0049(7) 0.0018(8)

loop_
_atom_type_symbol
_atom_type_description
_atom_type_scat_dispersion_real
_atom_type_scat_dispersion_imag
_atom_type_scat_source
C C 0.0033 0.0016 'International Tables Vol C Tables 4.2.6.8 and 6.1.1.4'
H H 0.0000 0.0000 'International Tables Vol C Tables 4.2.6.8 and 6.1.1.4'
N N 0.0061 0.0033 'International Tables Vol C Tables 4.2.6.8 and 6.1.1.4'
O O 0.0106 0.0060 'International Tables Vol C Tables 4.2.6.8 and 6.1.1.4'
Mg Mg 0.0486 0.0363 'International Tables Vol C Tables 4.2.6.8 and 6.1.1.4'

loop_
_geom_angle_atom_site_label_1
_geom_angle_atom_site_label_2
_geom_angle_atom_site_label_3
_geom_angle
_geom_angle_publ_flag
O7_1 Mg1_1 O6_1 178.47(7) no
O7_1 Mg1_1 O5_1 90.83(6) no
O6_1 Mg1_1 O5_1 87.81(6) no
O7_1 Mg1_1 O2_1 84.11(7) no
O6_1 Mg1_1 O2_1 96.58(7) no
O5_1 Mg1_1 O2_1 143.85(6) no
O7_1 Mg1_1 O3_1 94.79(6) no
O6_1 Mg1_1 O3_1 86.72(6) no
O5_1 Mg1_1 O3_1 143.56(6) no
O2_1 Mg1_1 O3_1 72.59(6) no
O7_1 Mg1_1 O4_1 88.22(7) no
O6_1 Mg1_1 O4_1 92.00(7) no
O5_1 Mg1_1 O4_1 70.96(6) no
O2_1 Mg1_1 O4_1 144.17(6) no
O3_1 Mg1_1 O4_1 73.27(6) no
O7_1 Mg1_1 O1_1 89.33(7) no
O6_1 Mg1_1 O1_1 89.57(6) no
O5_1 Mg1_1 O1_1 71.31(6) no
O2_1 Mg1_1 O1_1 72.85(6) no
O3_1 Mg1_1 O1_1 144.55(6) no
O4_1 Mg1_1 O1_1 142.15(6) no
C1_1 O1_1 C10_1 112.89(15) no
C1_1 O1_1 Mg1_1 113.23(12) no
C10_1 O1_1 Mg1_1 111.69(12) no
C3_1 O2_1 C2_1 114.78(15) no
C3_1 O2_1 Mg1_1 115.02(12) no
C2_1 O2_1 Mg1_1 115.88(12) no
C5_1 O3_1 C4_1 114.62(15) no
C5_1 O3_1 Mg1_1 112.90(11) no
C4_1 O3_1 Mg1_1 114.87(12) no
C6_1 O4_1 C7_1 113.65(16) no
C6_1 O4_1 Mg1_1 114.14(12) no
C7_1 O4_1 Mg1_1 112.59(12) no
C9_1 O5_1 C8_1 115.69(15) no
C9_1 O5_1 Mg1_1 121.55(12) no
C8_1 O5_1 Mg1_1 122.75(12) no
Mg1_1 O6_1 H6W1_1 120.7(15) no
Mg1_1 O6_1 H6W2_1 130.1(15) no
H6W1_1 O6_1 H6W2_1 109.2(19) no
Mg1_1 O7_1 H7W1_1 122.1(15) no
Mg1_1 O7_1 H7W2_1 128.7(15) no
H7W1_1 O7_1 H7W2_1 107.0(18) no
O1_1 C1_1 C2_1 106.08(18) no
O1_1 C1_1 H1A_1 110.5 no
C2_1 C1_1 H1A_1 110.5 no
O1_1 C1_1 H1B_1 110.5 no
C2_1 C1_1 H1B_1 110.5 no
H1A_1 C1_1 H1B_1 108.7 no
O2_1 C2_1 C1_1 105.82(16) no
O2_1 C2_1 H2A_1 110.6 no
C1_1 C2_1 H2A_1 110.6 no
O2_1 C2_1 H2B_1 110.6 no
C1_1 C2_1 H2B_1 110.6 no
H2A_1 C2_1 H2B_1 108.7 no
O2_1 C3_1 C4_1 105.02(16) no
O2_1 C3_1 H3A_1 110.7 no
C4_1 C3_1 H3A_1 110.7 no
O2_1 C3_1 H3B_1 110.7 no
C4_1 C3_1 H3B_1 110.7 no
H3A_1 C3_1 H3B_1 108.8 no
O3_1 C4_1 C3_1 105.38(17) no
O3_1 C4_1 H4A_1 110.7 no
C3_1 C4_1 H4A_1 110.7 no
O3_1 C4_1 H4B_1 110.7 no
C3_1 C4_1 H4B_1 110.7 no
H4A_1 C4_1 H4B_1 108.8 no
O3_1 C5_1 C6_1 105.77(17) no
O3_1 C5_1 H5A_1 110.6 no
C6_1 C5_1 H5A_1 110.6 no
O3_1 C5_1 H5B_1 110.6 no
C6_1 C5_1 H5B_1 110.6 no
H5A_1 C5_1 H5B_1 108.7 no
O4_1 C6_1 C5_1 106.21(17) no
O4_1 C6_1 H6A_1 110.5 no
C5_1 C6_1 H6A_1 110.5 no
O4_1 C6_1 H6B_1 110.5 no
C5_1 C6_1 H6B_1 110.5 no
H6A_1 C6_1 H6B_1 108.7 no
O4_1 C7_1 C8_1 106.11(17) no
O4_1 C7_1 H7A_1 110.5 no
C8_1 C7_1 H7A_1 110.5 no
O4_1 C7_1 H7B_1 110.5 no
C8_1 C7_1 H7B_1 110.5 no
H7A_1 C7_1 H7B_1 108.7 no
O5_1 C8_1 C7_1 106.01(17) no
O5_1 C8_1 H8A_1 110.5 no
C7_1 C8_1 H8A_1 110.5 no
O5_1 C8_1 H8B_1 110.5 no
C7_1 C8_1 H8B_1 110.5 no
H8A_1 C8_1 H8B_1 108.7 no
O5_1 C9_1 C10_1 106.17(17) no
O5_1 C9_1 H9A_1 110.5 no
C10_1 C9_1 H9A_1 110.5 no
O5_1 C9_1 H9B_1 110.5 no
C10_1 C9_1 H9B_1 110.5 no
H9A_1 C9_1 H9B_1 108.7 no
O1_1 C10_1 C9_1 104.98(17) no
O1_1 C10_1 H10A_1 110.8 no
C9_1 C10_1 H10A_1 110.8 no
O1_1 C10_1 H10B_1 110.8 no
C9_1 C10_1 H10B_1 110.8 no
H10A_1 C10_1 H10B_1 108.8 no
O7_2 Mg2_2 O6_2 178.15(7) no
O7_2 Mg2_2 O5_2 89.85(6) no
O6_2 Mg2_2 O5_2 88.31(7) no
O7_2 Mg2_2 O2_2 84.17(7) no
O6_2 Mg2_2 O2_2 97.18(6) no
O5_2 Mg2_2 O2_2 143.92(7) no
O7_2 Mg2_2 O3_2 95.06(7) no
O6_2 Mg2_2 O3_2 86.57(6) no
O5_2 Mg2_2 O3_2 143.74(6) no
O2_2 Mg2_2 O3_2 72.33(6) no
O7_2 Mg2_2 O4_2 88.73(7) no
O6_2 Mg2_2 O4_2 90.89(7) no
O5_2 Mg2_2 O4_2 70.84(6) no
O2_2 Mg2_2 O4_2 144.15(6) no
O3_2 Mg2_2 O4_2 73.37(6) no
O7_2 Mg2_2 O1_2 90.39(7) no
O6_2 Mg2_2 O1_2 88.82(7) no
O5_2 Mg2_2 O1_2 71.92(6) no
O2_2 Mg2_2 O1_2 72.57(6) no
O3_2 Mg2_2 O1_2 143.69(6) no
O4_2 Mg2_2 O1_2 142.76(6) no
C10_2 O1_2 C1_2 113.03(16) no
C10_2 O1_2 Mg2_2 111.67(12) no
C1_2 O1_2 Mg2_2 113.34(12) no
C2_2 O2_2 C3_2 114.81(14) no
C2_2 O2_2 Mg2_2 116.54(12) no
C3_2 O2_2 Mg2_2 116.23(12) no
C4_2 O3_2 C5_2 113.94(15) no
C4_2 O3_2 Mg2_2 115.52(12) no
C5_2 O3_2 Mg2_2 112.86(12) no
C6_2 O4_2 C7_2 113.88(16) no
C6_2 O4_2 Mg2_2 113.70(12) no
C7_2 O4_2 Mg2_2 112.45(12) no
C9_2 O5_2 C8_2 115.80(15) no
C9_2 O5_2 Mg2_2 120.89(12) no
C8_2 O5_2 Mg2_2 122.97(13) no
Mg2_2 O6_2 H6W1_2 123.7(15) no
Mg2_2 O6_2 H6W2_2 122.9(15) no
H6W1_2 O6_2 H6W2_2 110.6(19) no
Mg2_2 O7_2 H7W1_2 121.4(14) no
Mg2_2 O7_2 H7W2_2 126.6(15) no
H7W1_2 O7_2 H7W2_2 108.0(18) no
O1_2 C1_2 C2_2 106.64(17) no
O1_2 C1_2 H1A_2 110.4 no
C2_2 C1_2 H1A_2 110.4 no
O1_2 C1_2 H1B_2 110.4 no
C2_2 C1_2 H1B_2 110.4 no
H1A_2 C1_2 H1B_2 108.6 no
O2_2 C2_2 C1_2 105.66(16) no
O2_2 C2_2 H2A_2 110.6 no
C1_2 C2_2 H2A_2 110.6 no
O2_2 C2_2 H2B_2 110.6 no
C1_2 C2_2 H2B_2 110.6 no
H2A_2 C2_2 H2B_2 108.7 no
O2_2 C3_2 C4_2 105.66(16) no
O2_2 C3_2 H3A_2 110.6 no
C4_2 C3_2 H3A_2 110.6 no
O2_2 C3_2 H3B_2 110.6 no
C4_2 C3_2 H3B_2 110.6 no
H3A_2 C3_2 H3B_2 108.7 no
O3_2 C4_2 C3_2 106.13(17) no
O3_2 C4_2 H4A_2 110.5 no
C3_2 C4_2 H4A_2 110.5 no
O3_2 C4_2 H4B_2 110.5 no
C3_2 C4_2 H4B_2 110.5 no
H4A_2 C4_2 H4B_2 108.7 no
O3_2 C5_2 C6_2 105.75(17) no
O3_2 C5_2 H5A_2 110.6 no
C6_2 C5_2 H5A_2 110.6 no
O3_2 C5_2 H5B_2 110.6 no
C6_2 C5_2 H5B_2 110.6 no
H5A_2 C5_2 H5B_2 108.7 no
O4_2 C6_2 C5_2 106.60(17) no
O4_2 C6_2 H6A_2 110.4 no
C5_2 C6_2 H6A_2 110.4 no
O4_2 C6_2 H6B_2 110.4 no
C5_2 C6_2 H6B_2 110.4 no
H6A_2 C6_2 H6B_2 108.6 no
O4_2 C7_2 C8_2 106.30(17) no
O4_2 C7_2 H7A_2 110.5 no
C8_2 C7_2 H7A_2 110.5 no
O4_2 C7_2 H7B_2 110.5 no
C8_2 C7_2 H7B_2 110.5 no
H7A_2 C7_2 H7B_2 108.7 no
O5_2 C8_2 C7_2 106.05(16) no
O5_2 C8_2 H8A_2 110.5 no
C7_2 C8_2 H8A_2 110.5 no
O5_2 C8_2 H8B_2 110.5 no
C7_2 C8_2 H8B_2 110.5 no
H8A_2 C8_2 H8B_2 108.7 no
O5_2 C9_2 C10_2 105.60(17) no
O5_2 C9_2 H9A_2 110.6 no
C10_2 C9_2 H9A_2 110.6 no
O5_2 C9_2 H9B_2 110.6 no
C10_2 C9_2 H9B_2 110.6 no
H9A_2 C9_2 H9B_2 108.8 no
O1_2 C10_2 C9_2 106.26(17) no
O1_2 C10_2 H10A_2 110.5 no
C9_2 C10_2 H10A_2 110.5 no
O1_2 C10_2 H10B_2 110.5 no
C9_2 C10_2 H10B_2 110.5 no
H10A_2 C10_2 H10B_2 108.7 no
O7_3 Mg3_3 O6_3 179.10(8) no
O7_3 Mg3_3 O5_3 89.89(7) no
O6_3 Mg3_3 O5_3 89.44(7) no
O7_3 Mg3_3 O2_3 84.77(7) no
O6_3 Mg3_3 O2_3 96.13(7) no
O5_3 Mg3_3 O2_3 143.45(7) no
O7_3 Mg3_3 O3_3 94.74(7) no
O6_3 Mg3_3 O3_3 85.45(6) no
O5_3 Mg3_3 O3_3 143.65(7) no
O2_3 Mg3_3 O3_3 72.89(6) no
O7_3 Mg3_3 O1_3 91.41(7) no
O6_3 Mg3_3 O1_3 88.94(7) no
O5_3 Mg3_3 O1_3 71.33(6) no
O2_3 Mg3_3 O1_3 72.69(6) no
O3_3 Mg3_3 O1_3 144.27(6) no
O7_3 Mg3_3 O4_3 88.64(7) no
O6_3 Mg3_3 O4_3 90.58(7) no
O5_3 Mg3_3 O4_3 71.24(6) no
O2_3 Mg3_3 O4_3 144.39(6) no
O3_3 Mg3_3 O4_3 72.85(6) no
O1_3 Mg3_3 O4_3 142.58(6) no
C1_3 O1_3 C10_3 112.85(16) no
C1_3 O1_3 Mg3_3 113.43(12) no
C10_3 O1_3 Mg3_3 112.38(12) no
C3_3 O2_3 C2_3 114.22(15) no
C3_3 O2_3 Mg3_3 115.84(12) no
C2_3 O2_3 Mg3_3 116.54(12) no
C5_3 O3_3 C4_3 114.48(16) no
C5_3 O3_3 Mg3_3 115.04(12) no
C4_3 O3_3 Mg3_3 114.86(12) no
C6_3 O4_3 C7_3 113.44(16) no
C6_3 O4_3 Mg3_3 113.18(12) no
C7_3 O4_3 Mg3_3 111.38(12) no
C9_3 O5_3 C8_3 115.68(15) no
C9_3 O5_3 Mg3_3 121.55(12) no
C8_3 O5_3 Mg3_3 122.53(13) no
Mg3_3 O6_3 H6W1_3 122.8(14) no
Mg3_3 O6_3 H6W2_3 127.4(16) no
H6W1_3 O6_3 H6W2_3 109.8(19) no
Mg3_3 O7_3 H7W1_3 122.0(15) no
Mg3_3 O7_3 H7W2_3 131.1(15) no
H7W1_3 O7_3 H7W2_3 106.2(18) no
O1_3 C1_3 C2_3 106.37(18) no
O1_3 C1_3 H1A_3 110.5 no
C2_3 C1_3 H1A_3 110.5 no
O1_3 C1_3 H1B_3 110.5 no
C2_3 C1_3 H1B_3 110.5 no
H1A_3 C1_3 H1B_3 108.6 no
O2_3 C2_3 C1_3 105.48(16) no
O2_3 C2_3 H2A_3 110.6 no
C1_3 C2_3 H2A_3 110.6 no
O2_3 C2_3 H2B_3 110.6 no
C1_3 C2_3 H2B_3 110.6 no
H2A_3 C2_3 H2B_3 108.8 no
O2_3 C3_3 C4_3 105.24(16) no
O2_3 C3_3 H3A_3 110.7 no
C4_3 C3_3 H3A_3 110.7 no
O2_3 C3_3 H3B_3 110.7 no
C4_3 C3_3 H3B_3 110.7 no
H3A_3 C3_3 H3B_3 108.8 no
O3_3 C4_3 C3_3 105.48(17) no
O3_3 C4_3 H4A_3 110.6 no
C3_3 C4_3 H4A_3 110.6 no
O3_3 C4_3 H4B_3 110.6 no
C3_3 C4_3 H4B_3 110.6 no
H4A_3 C4_3 H4B_3 108.8 no
O3_3 C5_3 C6_3 105.66(18) no
O3_3 C5_3 H5A_3 110.6 no
C6_3 C5_3 H5A_3 110.6 no
O3_3 C5_3 H5B_3 110.6 no
C6_3 C5_3 H5B_3 110.6 no
H5A_3 C5_3 H5B_3 108.7 no
O4_3 C6_3 C5_3 106.44(18) no
O4_3 C6_3 H6A_3 110.4 no
C5_3 C6_3 H6A_3 110.4 no
O4_3 C6_3 H6B_3 110.4 no
C5_3 C6_3 H6B_3 110.4 no
H6A_3 C6_3 H6B_3 108.6 no
O4_3 C7_3 C8_3 106.50(17) no
O4_3 C7_3 H7A_3 110.4 no
C8_3 C7_3 H7A_3 110.4 no
O4_3 C7_3 H7B_3 110.4 no
C8_3 C7_3 H7B_3 110.4 no
H7A_3 C7_3 H7B_3 108.6 no
O5_3 C8_3 C7_3 105.81(16) no
O5_3 C8_3 H8A_3 110.6 no
C7_3 C8_3 H8A_3 110.6 no
O5_3 C8_3 H8B_3 110.6 no
C7_3 C8_3 H8B_3 110.6 no
H8A_3 C8_3 H8B_3 108.7 no
O5_3 C9_3 C10_3 105.87(16) no
O5_3 C9_3 H9A_3 110.6 no
C10_3 C9_3 H9A_3 110.6 no
O5_3 C9_3 H9B_3 110.6 no
C10_3 C9_3 H9B_3 110.6 no
H9A_3 C9_3 H9B_3 108.7 no
O1_3 C10_3 C9_3 105.05(17) no
O1_3 C10_3 H10A_3 110.7 no
C9_3 C10_3 H10A_3 110.7 no
O1_3 C10_3 H10B_3 110.7 no
C9_3 C10_3 H10B_3 110.7 no
H10A_3 C10_3 H10B_3 108.8 no
O10_4 N1_4 O9_4 120.59(19) no
O10_4 N1_4 O8_4 120.56(19) no
O9_4 N1_4 O8_4 118.84(17) no
O10_5 N2_5 O8_5 121.04(19) no
O10_5 N2_5 O9_5 120.74(19) no
O8_5 N2_5 O9_5 118.21(18) no
O10_6 N3_6 O8_6 120.8(2) no
O10_6 N3_6 O9_6 120.0(2) no
O8_6 N3_6 O9_6 119.15(19) no
O10_7 N4_7 O8_7 121.64(19) no
O10_7 N4_7 O9_7 119.69(19) no
O8_7 N4_7 O9_7 118.66(19) no
O10_8 N5_8 O9_8 120.34(19) no
O10_8 N5_8 O8_8 120.72(18) no
O9_8 N5_8 O8_8 118.93(17) no
O10_9 N6_9 O8_9 120.91(18) no
O10_9 N6_9 O9_9 120.75(19) no
O8_9 N6_9 O9_9 118.33(18) no

loop_
_geom_bond_atom_site_label_1
_geom_bond_atom_site_label_2
_geom_bond_site_symmetry_2
_geom_bond_distance
_geom_bond_publ_flag
Mg1_1 O7_1 . 2.0055(17) no
Mg1_1 O6_1 . 2.0190(17) no
Mg1_1 O5_1 . 2.1227(15) no
Mg1_1 O2_1 . 2.1821(16) no
Mg1_1 O3_1 . 2.2040(16) no
Mg1_1 O4_1 . 2.2275(16) no
Mg1_1 O1_1 . 2.2356(16) no
O1_1 C1_1 . 1.438(2) no
O1_1 C10_1 . 1.439(2) no
O2_1 C3_1 . 1.433(2) no
O2_1 C2_1 . 1.436(2) no
O3_1 C5_1 . 1.439(2) no
O3_1 C4_1 . 1.443(2) no
O4_1 C6_1 . 1.436(2) no
O4_1 C7_1 . 1.439(2) no
O5_1 C9_1 . 1.426(2) no
O5_1 C8_1 . 1.436(2) no
O6_1 H6W1_1 . 0.826(15) no
O6_1 H6W2_1 . 0.800(15) no
O7_1 H7W1_1 . 0.839(15) no
O7_1 H7W2_1 . 0.823(15) no
C1_1 C2_1 . 1.503(3) no
C1_1 H1A_1 . 0.9900 no
C1_1 H1B_1 . 0.9900 no
C2_1 H2A_1 . 0.9900 no
C2_1 H2B_1 . 0.9900 no
C3_1 C4_1 . 1.500(3) no
C3_1 H3A_1 . 0.9900 no
C3_1 H3B_1 . 0.9900 no
C4_1 H4A_1 . 0.9900 no
C4_1 H4B_1 . 0.9900 no
C5_1 C6_1 . 1.504(3) no
C5_1 H5A_1 . 0.9900 no
C5_1 H5B_1 . 0.9900 no
C6_1 H6A_1 . 0.9900 no
C6_1 H6B_1 . 0.9900 no
C7_1 C8_1 . 1.503(3) no
C7_1 H7A_1 . 0.9900 no
C7_1 H7B_1 . 0.9900 no
C8_1 H8A_1 . 0.9900 no
C8_1 H8B_1 . 0.9900 no
C9_1 C10_1 . 1.503(3) no
C9_1 H9A_1 . 0.9900 no
C9_1 H9B_1 . 0.9900 no
C10_1 H10A_1 . 0.9900 no
C10_1 H10B_1 . 0.9900 no
Mg2_2 O7_2 . 2.0048(17) no
Mg2_2 O6_2 . 2.0165(17) no
Mg2_2 O5_2 . 2.1238(15) no
Mg2_2 O2_2 . 2.1850(16) no
Mg2_2 O3_2 . 2.2014(16) no
Mg2_2 O4_2 . 2.2277(16) no
Mg2_2 O1_2 . 2.2320(16) no
O1_2 C10_2 . 1.433(2) no
O1_2 C1_2 . 1.434(2) no
O2_2 C2_2 . 1.435(2) no
O2_2 C3_2 . 1.436(2) no
O3_2 C4_2 . 1.438(2) no
O3_2 C5_2 . 1.440(2) no
O4_2 C6_2 . 1.434(2) no
O4_2 C7_2 . 1.438(2) no
O5_2 C9_2 . 1.432(2) no
O5_2 C8_2 . 1.437(2) no
O6_2 H6W1_2 . 0.810(15) no
O6_2 H6W2_2 . 0.796(15) no
O7_2 H7W1_2 . 0.854(15) no
O7_2 H7W2_2 . 0.811(15) no
C1_2 C2_2 . 1.498(3) no
C1_2 H1A_2 . 0.9900 no
C1_2 H1B_2 . 0.9900 no
C2_2 H2A_2 . 0.9900 no
C2_2 H2B_2 . 0.9900 no
C3_2 C4_2 . 1.497(3) no
C3_2 H3A_2 . 0.9900 no
C3_2 H3B_2 . 0.9900 no
C4_2 H4A_2 . 0.9900 no
C4_2 H4B_2 . 0.9900 no
C5_2 C6_2 . 1.497(3) no
C5_2 H5A_2 . 0.9900 no
C5_2 H5B_2 . 0.9900 no
C6_2 H6A_2 . 0.9900 no
C6_2 H6B_2 . 0.9900 no
C7_2 C8_2 . 1.507(3) no
C7_2 H7A_2 . 0.9900 no
C7_2 H7B_2 . 0.9900 no
C8_2 H8A_2 . 0.9900 no
C8_2 H8B_2 . 0.9900 no
C9_2 C10_2 . 1.498(3) no
C9_2 H9A_2 . 0.9900 no
C9_2 H9B_2 . 0.9900 no
C10_2 H10A_2 . 0.9900 no
C10_2 H10B_2 . 0.9900 no
Mg3_3 O7_3 . 2.0021(17) no
Mg3_3 O6_3 . 2.0105(17) no
Mg3_3 O5_3 . 2.1203(15) no
Mg3_3 O2_3 . 2.1712(16) no
Mg3_3 O3_3 . 2.1874(16) no
Mg3_3 O1_3 . 2.2359(17) no
Mg3_3 O4_3 . 2.2417(16) no
O1_3 C1_3 . 1.433(2) no
O1_3 C10_3 . 1.441(2) no
O2_3 C3_3 . 1.436(2) no
O2_3 C2_3 . 1.436(2) no
O3_3 C5_3 . 1.429(2) no
O3_3 C4_3 . 1.442(2) no
O4_3 C6_3 . 1.433(2) no
O4_3 C7_3 . 1.439(2) no
O5_3 C9_3 . 1.432(2) no
O5_3 C8_3 . 1.440(2) no
O6_3 H6W1_3 . 0.836(15) no
O6_3 H6W2_3 . 0.788(15) no
O7_3 H7W1_3 . 0.835(15) no
O7_3 H7W2_3 . 0.825(15) no
C1_3 C2_3 . 1.503(3) no
C1_3 H1A_3 . 0.9900 no
C1_3 H1B_3 . 0.9900 no
C2_3 H2A_3 . 0.9900 no
C2_3 H2B_3 . 0.9900 no
C3_3 C4_3 . 1.501(3) no
C3_3 H3A_3 . 0.9900 no
C3_3 H3B_3 . 0.9900 no
C4_3 H4A_3 . 0.9900 no
C4_3 H4B_3 . 0.9900 no
C5_3 C6_3 . 1.501(3) no
C5_3 H5A_3 . 0.9900 no
C5_3 H5B_3 . 0.9900 no
C6_3 H6A_3 . 0.9900 no
C6_3 H6B_3 . 0.9900 no
C7_3 C8_3 . 1.503(3) no
C7_3 H7A_3 . 0.9900 no
C7_3 H7B_3 . 0.9900 no
C8_3 H8A_3 . 0.9900 no
C8_3 H8B_3 . 0.9900 no
C9_3 C10_3 . 1.501(3) no
C9_3 H9A_3 . 0.9900 no
C9_3 H9B_3 . 0.9900 no
C10_3 H10A_3 . 0.9900 no
C10_3 H10B_3 . 0.9900 no
N1_4 O10_4 . 1.236(2) no
N1_4 O9_4 . 1.263(2) no
N1_4 O8_4 . 1.264(2) no
N2_5 O10_5 . 1.234(2) no
N2_5 O8_5 . 1.260(2) no
N2_5 O9_5 . 1.263(2) no
N3_6 O10_6 . 1.238(2) no
N3_6 O8_6 . 1.250(2) no
N3_6 O9_6 . 1.267(2) no
N4_7 O10_7 . 1.236(2) no
N4_7 O8_7 . 1.245(2) no
N4_7 O9_7 . 1.263(2) no
N5_8 O10_8 . 1.237(2) no
N5_8 O9_8 . 1.260(2) no
N5_8 O8_8 . 1.261(2) no
N6_9 O10_9 . 1.237(2) no
N6_9 O8_9 . 1.263(2) no
N6_9 O9_9 . 1.268(2) no

loop_
_geom_torsion_atom_site_label_1
_geom_torsion_atom_site_label_2
_geom_torsion_atom_site_label_3
_geom_torsion_atom_site_label_4
_geom_torsion
_geom_torsion_publ_flag
O7_1 Mg1_1 O1_1 C1_1 66.69(13) no
O6_1 Mg1_1 O1_1 C1_1 -114.37(13) no
O5_1 Mg1_1 O1_1 C1_1 157.79(13) no
O2_1 Mg1_1 O1_1 C1_1 -17.35(12) no
O3_1 Mg1_1 O1_1 C1_1 -30.64(18) no
O4_1 Mg1_1 O1_1 C1_1 152.93(13) no
O7_1 Mg1_1 O1_1 C10_1 -62.09(13) no
O6_1 Mg1_1 O1_1 C10_1 116.85(13) no
O5_1 Mg1_1 O1_1 C10_1 29.01(12) no
O2_1 Mg1_1 O1_1 C10_1 -146.14(14) no
O3_1 Mg1_1 O1_1 C10_1 -159.42(13) no
O4_1 Mg1_1 O1_1 C10_1 24.15(18) no
O7_1 Mg1_1 O2_1 C3_1 116.02(14) no
O6_1 Mg1_1 O2_1 C3_1 -65.36(14) no
O5_1 Mg1_1 O2_1 C3_1 -160.67(13) no
O3_1 Mg1_1 O2_1 C3_1 19.11(13) no
O4_1 Mg1_1 O2_1 C3_1 37.33(18) no
O1_1 Mg1_1 O2_1 C3_1 -152.86(14) no
O7_1 Mg1_1 O2_1 C2_1 -106.20(14) no
O6_1 Mg1_1 O2_1 C2_1 72.42(14) no
O5_1 Mg1_1 O2_1 C2_1 -22.89(18) no
O3_1 Mg1_1 O2_1 C2_1 156.89(14) no
O4_1 Mg1_1 O2_1 C2_1 175.11(13) no
O1_1 Mg1_1 O2_1 C2_1 -15.08(13) no
O7_1 Mg1_1 O3_1 C5_1 65.75(14) no
O6_1 Mg1_1 O3_1 C5_1 -114.02(14) no
O5_1 Mg1_1 O3_1 C5_1 -32.18(18) no
O2_1 Mg1_1 O3_1 C5_1 148.04(14) no
O4_1 Mg1_1 O3_1 C5_1 -20.94(13) no
O1_1 Mg1_1 O3_1 C5_1 161.34(13) no
O7_1 Mg1_1 O3_1 C4_1 -68.21(13) no
O6_1 Mg1_1 O3_1 C4_1 112.02(13) no
O5_1 Mg1_1 O3_1 C4_1 -166.14(12) no
O2_1 Mg1_1 O3_1 C4_1 14.08(12) no
O4_1 Mg1_1 O3_1 C4_1 -154.90(13) no
O1_1 Mg1_1 O3_1 C4_1 27.38(18) no
O7_1 Mg1_1 O4_1 C6_1 -107.42(14) no
O6_1 Mg1_1 O4_1 C6_1 74.10(14) no
O5_1 Mg1_1 O4_1 C6_1 161.09(15) no
O2_1 Mg1_1 O4_1 C6_1 -30.02(19) no
O3_1 Mg1_1 O4_1 C6_1 -11.87(13) no
O1_1 Mg1_1 O4_1 C6_1 165.96(13) no
O7_1 Mg1_1 O4_1 C7_1 121.09(13) no
O6_1 Mg1_1 O4_1 C7_1 -57.39(13) no
O5_1 Mg1_1 O4_1 C7_1 29.60(12) no
O2_1 Mg1_1 O4_1 C7_1 -161.52(13) no
O3_1 Mg1_1 O4_1 C7_1 -143.37(13) no
O1_1 Mg1_1 O4_1 C7_1 34.47(17) no
O7_1 Mg1_1 O5_1 C9_1 89.34(15) no
O6_1 Mg1_1 O5_1 C9_1 -89.95(15) no
O2_1 Mg1_1 O5_1 C9_1 8.21(19) no
O3_1 Mg1_1 O5_1 C9_1 -171.44(13) no
O4_1 Mg1_1 O5_1 C9_1 177.17(15) no
O1_1 Mg1_1 O5_1 C9_1 0.33(14) no
O7_1 Mg1_1 O5_1 C8_1 -90.57(15) no
O6_1 Mg1_1 O5_1 C8_1 90.13(15) no
O2_1 Mg1_1 O5_1 C8_1 -171.71(13) no
O3_1 Mg1_1 O5_1 C8_1 8.65(19) no
O4_1 Mg1_1 O5_1 C8_1 -2.74(14) no
O1_1 Mg1_1 O5_1 C8_1 -179.58(15) no
C10_1 O1_1 C1_1 C2_1 172.64(16) no
Mg1_1 O1_1 C1_1 C2_1 44.47(19) no
C3_1 O2_1 C2_1 C1_1 -179.41(17) no
Mg1_1 O2_1 C2_1 C1_1 42.7(2) no
O1_1 C1_1 C2_1 O2_1 -55.0(2) no
C2_1 O2_1 C3_1 C4_1 175.03(17) no
Mg1_1 O2_1 C3_1 C4_1 -46.72(19) no
C5_1 O3_1 C4_1 C3_1 -175.30(17) no
Mg1_1 O3_1 C4_1 C3_1 -42.14(18) no
O2_1 C3_1 C4_1 O3_1 55.3(2) no
C4_1 O3_1 C5_1 C6_1 -177.48(17) no
Mg1_1 O3_1 C5_1 C6_1 48.45(19) no
C7_1 O4_1 C6_1 C5_1 171.31(16) no
Mg1_1 O4_1 C6_1 C5_1 40.3(2) no
O3_1 C5_1 C6_1 O4_1 -56.6(2) no
C6_1 O4_1 C7_1 C8_1 178.09(17) no
Mg1_1 O4_1 C7_1 C8_1 -50.17(19) no
C9_1 O5_1 C8_1 C7_1 157.79(17) no
Mg1_1 O5_1 C8_1 C7_1 -22.3(2) no
O4_1 C7_1 C8_1 O5_1 44.5(2) no
C8_1 O5_1 C9_1 C10_1 152.65(17) no
Mg1_1 O5_1 C9_1 C10_1 -27.3(2) no
C1_1 O1_1 C10_1 C9_1 179.60(16) no
Mg1_1 O1_1 C10_1 C9_1 -51.44(18) no
O5_1 C9_1 C10_1 O1_1 48.8(2) no
O7_2 Mg2_2 O1_2 C10_2 63.34(14) no
O6_2 Mg2_2 O1_2 C10_2 -114.98(13) no
O5_2 Mg2_2 O1_2 C10_2 -26.38(13) no
O2_2 Mg2_2 O1_2 C10_2 147.11(14) no
O3_2 Mg2_2 O1_2 C10_2 162.43(13) no
O4_2 Mg2_2 O1_2 C10_2 -25.07(18) no
O7_2 Mg2_2 O1_2 C1_2 -65.71(13) no
O6_2 Mg2_2 O1_2 C1_2 115.97(13) no
O5_2 Mg2_2 O1_2 C1_2 -155.43(13) no
O2_2 Mg2_2 O1_2 C1_2 18.06(12) no
O3_2 Mg2_2 O1_2 C1_2 33.38(18) no
O4_2 Mg2_2 O1_2 C1_2 -154.12(13) no
O7_2 Mg2_2 O2_2 C2_2 106.09(14) no
O6_2 Mg2_2 O2_2 C2_2 -72.64(14) no
O5_2 Mg2_2 O2_2 C2_2 24.39(19) no
O3_2 Mg2_2 O2_2 C2_2 -156.70(14) no
O4_2 Mg2_2 O2_2 C2_2 -174.23(13) no
O1_2 Mg2_2 O2_2 C2_2 13.85(13) no
O7_2 Mg2_2 O2_2 C3_2 -113.64(14) no
O6_2 Mg2_2 O2_2 C3_2 67.63(14) no
O5_2 Mg2_2 O2_2 C3_2 164.66(13) no
O3_2 Mg2_2 O2_2 C3_2 -16.44(13) no
O4_2 Mg2_2 O2_2 C3_2 -33.97(18) no
O1_2 Mg2_2 O2_2 C3_2 154.11(14) no
O7_2 Mg2_2 O3_2 C4_2 67.03(13) no
O6_2 Mg2_2 O3_2 C4_2 -113.86(13) no
O5_2 Mg2_2 O3_2 C4_2 163.71(13) no
O2_2 Mg2_2 O3_2 C4_2 -15.20(12) no
O4_2 Mg2_2 O3_2 C4_2 154.19(13) no
O1_2 Mg2_2 O3_2 C4_2 -30.54(18) no
O7_2 Mg2_2 O3_2 C5_2 -66.55(14) no
O6_2 Mg2_2 O3_2 C5_2 112.56(14) no
O5_2 Mg2_2 O3_2 C5_2 30.13(18) no
O2_2 Mg2_2 O3_2 C5_2 -148.78(14) no
O4_2 Mg2_2 O3_2 C5_2 20.61(13) no
O1_2 Mg2_2 O3_2 C5_2 -164.12(13) no
O7_2 Mg2_2 O4_2 C6_2 107.71(14) no
O6_2 Mg2_2 O4_2 C6_2 -74.10(14) no
O5_2 Mg2_2 O4_2 C6_2 -162.00(14) no
O2_2 Mg2_2 O4_2 C6_2 29.48(18) no
O3_2 Mg2_2 O4_2 C6_2 12.05(13) no
O1_2 Mg2_2 O4_2 C6_2 -163.32(13) no
O7_2 Mg2_2 O4_2 C7_2 -121.01(13) no
O6_2 Mg2_2 O4_2 C7_2 57.17(13) no
O5_2 Mg2_2 O4_2 C7_2 -30.72(12) no
O2_2 Mg2_2 O4_2 C7_2 160.76(13) no
O3_2 Mg2_2 O4_2 C7_2 143.33(13) no
O1_2 Mg2_2 O4_2 C7_2 -32.04(17) no
O7_2 Mg2_2 O5_2 C9_2 -93.62(15) no
O6_2 Mg2_2 O5_2 C9_2 86.14(15) no
O2_2 Mg2_2 O5_2 C9_2 -13.7(2) no
O3_2 Mg2_2 O5_2 C9_2 168.01(13) no
O4_2 Mg2_2 O5_2 C9_2 177.67(15) no
O1_2 Mg2_2 O5_2 C9_2 -3.17(14) no
O7_2 Mg2_2 O5_2 C8_2 93.40(15) no
O6_2 Mg2_2 O5_2 C8_2 -86.84(15) no
O2_2 Mg2_2 O5_2 C8_2 173.27(14) no
O3_2 Mg2_2 O5_2 C8_2 -5.0(2) no
O4_2 Mg2_2 O5_2 C8_2 4.69(14) no
O1_2 Mg2_2 O5_2 C8_2 -176.15(16) no
C10_2 O1_2 C1_2 C2_2 -173.22(17) no
Mg2_2 O1_2 C1_2 C2_2 -44.87(19) no
C3_2 O2_2 C2_2 C1_2 178.19(17) no
Mg2_2 O2_2 C2_2 C1_2 -41.0(2) no
O1_2 C1_2 C2_2 O2_2 54.0(2) no
C2_2 O2_2 C3_2 C4_2 -176.24(17) no
Mg2_2 O2_2 C3_2 C4_2 42.81(19) no
C5_2 O3_2 C4_2 C3_2 174.86(16) no
Mg2_2 O3_2 C4_2 C3_2 41.77(19) no
O2_2 C3_2 C4_2 O3_2 -52.3(2) no
C4_2 O3_2 C5_2 C6_2 177.52(17) no
Mg2_2 O3_2 C5_2 C6_2 -48.15(19) no
C7_2 O4_2 C6_2 C5_2 -171.25(17) no
Mg2_2 O4_2 C6_2 C5_2 -40.68(19) no
O3_2 C5_2 C6_2 O4_2 56.8(2) no
C6_2 O4_2 C7_2 C8_2 -178.29(16) no
Mg2_2 O4_2 C7_2 C8_2 50.53(18) no
C9_2 O5_2 C8_2 C7_2 -153.40(17) no
Mg2_2 O5_2 C8_2 C7_2 19.9(2) no
O4_2 C7_2 C8_2 O5_2 -43.4(2) no
C8_2 O5_2 C9_2 C10_2 -156.82(16) no
Mg2_2 O5_2 C9_2 C10_2 29.7(2) no
C1_2 O1_2 C10_2 C9_2 179.06(17) no
Mg2_2 O1_2 C10_2 C9_2 49.85(19) no
O5_2 C9_2 C10_2 O1_2 -49.5(2) no
O7_3 Mg3_3 O1_3 C1_3 -67.15(14) no
O6_3 Mg3_3 O1_3 C1_3 113.68(13) no
O5_3 Mg3_3 O1_3 C1_3 -156.56(14) no
O2_3 Mg3_3 O1_3 C1_3 16.92(13) no
O3_3 Mg3_3 O1_3 C1_3 32.98(18) no
O4_3 Mg3_3 O1_3 C1_3 -156.76(13) no
O7_3 Mg3_3 O1_3 C10_3 62.35(13) no
O6_3 Mg3_3 O1_3 C10_3 -116.82(13) no
O5_3 Mg3_3 O1_3 C10_3 -27.05(13) no
O2_3 Mg3_3 O1_3 C10_3 146.42(14) no
O3_3 Mg3_3 O1_3 C10_3 162.48(13) no
O4_3 Mg3_3 O1_3 C10_3 -27.26(18) no
O7_3 Mg3_3 O2_3 C3_3 -112.84(14) no
O6_3 Mg3_3 O2_3 C3_3 67.08(14) no
O5_3 Mg3_3 O2_3 C3_3 164.45(13) no
O3_3 Mg3_3 O2_3 C3_3 -16.23(13) no
O1_3 Mg3_3 O2_3 C3_3 154.04(14) no
O4_3 Mg3_3 O2_3 C3_3 -32.56(18) no
O7_3 Mg3_3 O2_3 C2_3 108.45(14) no
O6_3 Mg3_3 O2_3 C2_3 -71.64(14) no
O5_3 Mg3_3 O2_3 C2_3 25.73(19) no
O3_3 Mg3_3 O2_3 C2_3 -154.95(14) no
O1_3 Mg3_3 O2_3 C2_3 15.32(13) no
O4_3 Mg3_3 O2_3 C2_3 -171.27(13) no
O7_3 Mg3_3 O3_3 C5_3 -69.37(14) no
O6_3 Mg3_3 O3_3 C5_3 109.75(14) no
O5_3 Mg3_3 O3_3 C5_3 26.91(19) no
O2_3 Mg3_3 O3_3 C5_3 -152.41(14) no
O1_3 Mg3_3 O3_3 C5_3 -168.44(14) no
O4_3 Mg3_3 O3_3 C5_3 17.73(13) no
O7_3 Mg3_3 O3_3 C4_3 66.73(13) no
O6_3 Mg3_3 O3_3 C4_3 -114.15(13) no
O5_3 Mg3_3 O3_3 C4_3 163.01(13) no
O2_3 Mg3_3 O3_3 C4_3 -16.31(12) no
O1_3 Mg3_3 O3_3 C4_3 -32.34(18) no
O4_3 Mg3_3 O3_3 C4_3 153.83(13) no
O7_3 Mg3_3 O4_3 C6_3 110.40(14) no
O6_3 Mg3_3 O4_3 C6_3 -70.04(14) no
O5_3 Mg3_3 O4_3 C6_3 -159.26(15) no
O2_3 Mg3_3 O4_3 C6_3 31.34(19) no
O3_3 Mg3_3 O4_3 C6_3 15.02(14) no
O1_3 Mg3_3 O4_3 C6_3 -159.05(13) no
O7_3 Mg3_3 O4_3 C7_3 -120.38(13) no
O6_3 Mg3_3 O4_3 C7_3 59.18(13) no
O5_3 Mg3_3 O4_3 C7_3 -30.03(12) no
O2_3 Mg3_3 O4_3 C7_3 160.56(13) no
O3_3 Mg3_3 O4_3 C7_3 144.24(13) no
O1_3 Mg3_3 O4_3 C7_3 -29.83(17) no
O7_3 Mg3_3 O5_3 C9_3 -94.31(15) no
O6_3 Mg3_3 O5_3 C9_3 86.28(15) no
O2_3 Mg3_3 O5_3 C9_3 -13.28(19) no
O3_3 Mg3_3 O5_3 C9_3 167.82(13) no
O1_3 Mg3_3 O5_3 C9_3 -2.78(13) no
O4_3 Mg3_3 O5_3 C9_3 177.08(15) no
O7_3 Mg3_3 O5_3 C8_3 91.61(15) no
O6_3 Mg3_3 O5_3 C8_3 -87.80(15) no
O2_3 Mg3_3 O5_3 C8_3 172.64(14) no
O3_3 Mg3_3 O5_3 C8_3 -6.3(2) no
O1_3 Mg3_3 O5_3 C8_3 -176.87(16) no
O4_3 Mg3_3 O5_3 C8_3 3.00(14) no
C10_3 O1_3 C1_3 C2_3 -173.11(17) no
Mg3_3 O1_3 C1_3 C2_3 -43.85(19) no
C3_3 O2_3 C2_3 C1_3 178.16(17) no
Mg3_3 O2_3 C2_3 C1_3 -42.5(2) no
O1_3 C1_3 C2_3 O2_3 54.1(2) no
C2_3 O2_3 C3_3 C4_3 -176.90(17) no
Mg3_3 O2_3 C3_3 C4_3 43.4(2) no
C5_3 O3_3 C4_3 C3_3 179.78(16) no
Mg3_3 O3_3 C4_3 C3_3 43.43(19) no
O2_3 C3_3 C4_3 O3_3 -53.8(2) no
C4_3 O3_3 C5_3 C6_3 178.42(17) no
Mg3_3 O3_3 C5_3 C6_3 -45.3(2) no
C7_3 O4_3 C6_3 C5_3 -170.96(17) no
Mg3_3 O4_3 C6_3 C5_3 -42.8(2) no
O3_3 C5_3 C6_3 O4_3 55.9(2) no
C6_3 O4_3 C7_3 C8_3 -179.82(17) no
Mg3_3 O4_3 C7_3 C8_3 51.10(18) no
C9_3 O5_3 C8_3 C7_3 -151.97(17) no
Mg3_3 O5_3 C8_3 C7_3 22.4(2) no
O4_3 C7_3 C8_3 O5_3 -45.7(2) no
C8_3 O5_3 C9_3 C10_3 -155.85(17) no
Mg3_3 O5_3 C9_3 C10_3 29.7(2) no
C1_3 O1_3 C10_3 C9_3 179.90(16) no
Mg3_3 O1_3 C10_3 C9_3 50.10(18) no
O5_3 C9_3 C10_3 O1_3 -49.1(2) no
